data_7241185
loop_
_publ_author_name
'Chen, Li'
'Huang, Rong'
'Li, Kun'
'Yun, Xing-Han'
'Yang, Chang-Long'
'Yan, Sheng-Jiao'

_publ_section_title
;
 An environmentally benign cascade reaction of chromone-3-carboxaldehydes
 with ethyl 2-(pyridine-2-yl)acetate derivatives for highly site-selective
 synthesis of quinolizines and quinolizinium salts in water
;
_journal_issue 20
_journal_name_full 'Green Chemistry'
_journal_page_first 6943
_journal_page_last 6953
_journal_paper_doi 10.1039/D0GC02460K
_journal_volume 22
_journal_year 2020
_chemical_formula_moiety 'Cl O4, C19 H15 F N O4'
_chemical_formula_sum 'C19 H15 Cl F N O8'
_chemical_formula_weight 439.77
_space_group_crystal_system monoclinic
_space_group_IT_number 14
_space_group_name_Hall '-P 2yn'
_space_group_name_H-M_alt 'P 1 21/n 1'
_atom_sites_solution_hydrogens geom
_atom_sites_solution_primary dual
_audit_creation_date 2019-12-22
_audit_creation_method
;
Olex2 1.2
(compiled 2018.05.29 svn.r3508 for OlexSys, GUI svn.r5506)
;
_audit_update_record
;
2020-07-02 deposited with the CCDC.	2020-09-04 downloaded from the CCDC.
;
_cell_angle_alpha 90
_cell_angle_beta 98.194(2)
_cell_angle_gamma 90
_cell_formula_units_Z 4
_cell_length_a 8.1097(12)
_cell_length_b 14.3670(19)
_cell_length_c 16.622(2)
_cell_measurement_reflns_used 4083
_cell_measurement_temperature 296.15
_cell_measurement_theta_max 27.093
_cell_measurement_theta_min 2.660
_cell_volume 1916.9(4)
_computing_cell_refinement 'SAINT v8.34A (Bruker, 2013)'
_computing_data_reduction 'SAINT v8.34A (Bruker, 2013)'
_computing_molecular_graphics 'Olex2 (Dolomanov et al., 2009)'
_computing_publication_material 'Olex2 (Dolomanov et al., 2009)'
_computing_structure_refinement 'ShelXL (Sheldrick, 2015)'
_computing_structure_solution 'ShelXT (Sheldrick, 2015)'
_diffrn_ambient_temperature 296.15
_diffrn_measured_fraction_theta_full 0.999
_diffrn_measured_fraction_theta_max 0.983
_diffrn_measurement_device_type 'CCD Area Detector'
_diffrn_measurement_method 'phi and omega scans'
_diffrn_radiation_type MoK\a
_diffrn_radiation_wavelength 0.71073
_diffrn_reflns_av_R_equivalents 0.0209
_diffrn_reflns_av_unetI/netI 0.0270
_diffrn_reflns_Laue_measured_fraction_full 0.999
_diffrn_reflns_Laue_measured_fraction_max 0.983
_diffrn_reflns_limit_h_max 10
_diffrn_reflns_limit_h_min -10
_diffrn_reflns_limit_k_max 15
_diffrn_reflns_limit_k_min -18
_diffrn_reflns_limit_l_max 20
_diffrn_reflns_limit_l_min -21
_diffrn_reflns_number 11596
_diffrn_reflns_point_group_measured_fraction_full 0.999
_diffrn_reflns_point_group_measured_fraction_max 0.983
_diffrn_reflns_theta_full 25.242
_diffrn_reflns_theta_max 27.867
_diffrn_reflns_theta_min 2.660
_exptl_absorpt_coefficient_mu 0.258
_exptl_absorpt_correction_T_max 0.7456
_exptl_absorpt_correction_T_min 0.6873
_exptl_absorpt_correction_type multi-scan
_exptl_absorpt_process_details
'SADABS-2014/5 (Bruker,2014/5) was used for absorption correction. wR2(int) was 0.0906 before and 0.0323 after correction. The Ratio of minimum to maximum transmission is 0.9218. The \l/2 correction factor is 0.00150.'
_exptl_crystal_colour colourless
_exptl_crystal_colour_primary colourless
_exptl_crystal_density_diffrn 1.524
_exptl_crystal_description block
_exptl_crystal_F_000 904
_exptl_crystal_size_max 0.28
_exptl_crystal_size_mid 0.20
_exptl_crystal_size_min 0.16
_refine_diff_density_max 0.256
_refine_diff_density_min -0.467
_refine_diff_density_rms 0.055
_refine_ls_extinction_method none
_refine_ls_goodness_of_fit_ref 1.034
_refine_ls_hydrogen_treatment constr
_refine_ls_matrix_type full
_refine_ls_number_parameters 273
_refine_ls_number_reflns 4491
_refine_ls_number_restraints 0
_refine_ls_restrained_S_all 1.034
_refine_ls_R_factor_all 0.0628
_refine_ls_R_factor_gt 0.0431
_refine_ls_shift/su_max 0.000
_refine_ls_shift/su_mean 0.000
_refine_ls_structure_factor_coef Fsqd
_refine_ls_weighting_details 'w=1/[\s^2^(Fo^2^)+(0.0532P)^2^+0.7741P] where P=(Fo^2^+2Fc^2^)/3'
_refine_ls_weighting_scheme calc
_refine_ls_wR_factor_gt 0.1061
_refine_ls_wR_factor_ref 0.1193
_reflns_Friedel_coverage 0.000
_reflns_number_gt 3315
_reflns_number_total 4491
_reflns_threshold_expression 'I > 2\s(I)'
_cod_data_source_file d0gc02460k2.cif
_cod_data_source_block 191219ysjd1_0m
_cod_depositor_comments 'Adding full bibliography for 7241185.cif.'
_cod_database_code 7241185
_shelx_shelxl_version_number 2018/3
_shelx_space_group_comment
;
The symmetry employed for this shelxl refinement is uniquely defined
by the following loop, which should always be used as a source of
symmetry information in preference to the above space-group names.
They are only intended as comments.
;
_olex2_refinement_description
;
1. Fixed Uiso
 At 1.2 times of:
  All C(H) groups, All C(H,H) groups
 At 1.5 times of:
  All C(H,H,H) groups, All O(H) groups
2.a Secondary CH2 refined with riding coordinates:
 C10(H10A,H10B)
2.b Aromatic/amide H refined with riding coordinates:
 C2(H2), C6(H6), C12(H12), C13(H13), C14(H14), C15(H15), C16(H16), C18(H18),
 C19(H19)
2.c Idealised Me refined as rotating group:
 C11(H11A,H11B,H11C)
2.d Idealised tetrahedral OH refined as rotating group:
 O8(H8)
;
_olex2_submission_special_instructions 'No special instructions were received'

loop_
_space_group_symop_operation_xyz
'x, y, z'
'-x+1/2, y+1/2, -z+1/2'
'-x, -y, -z'
'x-1/2, -y-1/2, z-1/2'

loop_
_atom_site_label
_atom_site_type_symbol
_atom_site_fract_x
_atom_site_fract_y
_atom_site_fract_z
_atom_site_U_iso_or_equiv
_atom_site_adp_type
_atom_site_occupancy
_atom_site_site_symmetry_order
_atom_site_calc_flag
_atom_site_refinement_flags_posn
_atom_site_refinement_flags_adp
_atom_site_refinement_flags_occupancy
_atom_site_disorder_assembly
_atom_site_disorder_group
Cl1 Cl 0.10002(6) 0.18853(3) 0.54916(3) 0.04311(15) Uani 1 1 d . . . . .
O1 O 0.0360(2) 0.14959(13) 0.61714(10) 0.0717(5) Uani 1 1 d . . . . .
O2 O -0.0125(2) 0.25742(12) 0.51287(12) 0.0716(5) Uani 1 1 d . . . . .
O3 O 0.1133(3) 0.11725(13) 0.49119(10) 0.0837(6) Uani 1 1 d . . . . .
O4 O 0.2568(2) 0.2270(2) 0.57525(17) 0.1134(9) Uani 1 1 d . . . . .
F1 F 0.86516(18) 0.40170(9) 0.73466(8) 0.0631(4) Uani 1 1 d . . . . .
O5 O 0.5510(2) 0.04404(10) 0.62086(8) 0.0535(4) Uani 1 1 d . . . . .
O6 O 0.41507(18) 0.39280(9) 0.43502(9) 0.0466(3) Uani 1 1 d . . . . .
O7 O 0.5449(3) 0.39474(12) 0.32613(11) 0.0741(6) Uani 1 1 d . . . . .
O8 O 0.4887(2) 0.09350(11) 0.76646(9) 0.0587(4) Uani 1 1 d . . . . .
H8 H 0.480080 0.060474 0.725837 0.088 Uiso 1 1 calc GR . . . .
N1 N 0.71715(18) 0.11895(10) 0.40262(9) 0.0327(3) Uani 1 1 d . . . . .
C1 C 0.7678(3) 0.32544(13) 0.74042(13) 0.0441(5) Uani 1 1 d . . . . .
C2 C 0.7365(2) 0.26772(13) 0.67507(11) 0.0379(4) Uani 1 1 d . . . . .
H2 H 0.779149 0.280910 0.627287 0.045 Uiso 1 1 calc R . . . .
C3 C 0.6387(2) 0.18792(12) 0.68087(10) 0.0341(4) Uani 1 1 d . . . . .
C4 C 0.6021(2) 0.12342(13) 0.61243(11) 0.0361(4) Uani 1 1 d . . . . .
C5 C 0.6247(2) 0.15439(12) 0.52844(10) 0.0316(4) Uani 1 1 d . . . . .
C6 C 0.6962(2) 0.09481(12) 0.48080(11) 0.0346(4) Uani 1 1 d . . . . .
H6 H 0.731802 0.036735 0.501043 0.042 Uiso 1 1 calc R . . . .
C7 C 0.6627(2) 0.20362(12) 0.36855(10) 0.0316(4) Uani 1 1 d . . . . .
C8 C 0.5832(2) 0.26524(12) 0.41847(11) 0.0319(4) Uani 1 1 d . . . . .
C9 C 0.5144(2) 0.35734(13) 0.38666(12) 0.0399(4) Uani 1 1 d . . . . .
C10 C 0.3340(3) 0.48069(15) 0.41034(15) 0.0564(6) Uani 1 1 d . . . . .
H10A H 0.282895 0.477649 0.353962 0.068 Uiso 1 1 calc R . . . .
H10B H 0.414638 0.530958 0.416100 0.068 Uiso 1 1 calc R . . . .
C11 C 0.2049(3) 0.49686(19) 0.4641(2) 0.0753(8) Uani 1 1 d . . . . .
H11A H 0.120588 0.449663 0.454329 0.113 Uiso 1 1 calc GR . . . .
H11B H 0.155193 0.556950 0.452678 0.113 Uiso 1 1 calc GR . . . .
H11C H 0.255516 0.494409 0.519868 0.113 Uiso 1 1 calc GR . . . .
C12 C 0.5664(2) 0.24079(12) 0.49624(10) 0.0326(4) Uani 1 1 d . . . . .
H12 H 0.515754 0.281832 0.528392 0.039 Uiso 1 1 calc R . . . .
C13 C 0.6867(2) 0.21996(14) 0.28787(12) 0.0421(4) Uani 1 1 d . . . . .
H13 H 0.652408 0.276270 0.263425 0.051 Uiso 1 1 calc R . . . .
C14 C 0.7592(3) 0.15517(16) 0.24466(13) 0.0502(5) Uani 1 1 d . . . . .
H14 H 0.772035 0.166799 0.190856 0.060 Uiso 1 1 calc R . . . .
C15 C 0.8143(3) 0.07135(15) 0.28111(13) 0.0498(5) Uani 1 1 d . . . . .
H15 H 0.864798 0.027060 0.251919 0.060 Uiso 1 1 calc R . . . .
C16 C 0.7940(3) 0.05478(13) 0.35858(12) 0.0425(4) Uani 1 1 d . . . . .
H16 H 0.832478 -0.000868 0.382990 0.051 Uiso 1 1 calc R . . . .
C17 C 0.5798(2) 0.16928(14) 0.75476(11) 0.0408(4) Uani 1 1 d . . . . .
C18 C 0.6132(3) 0.23118(16) 0.81943(12) 0.0494(5) Uani 1 1 d . . . . .
H18 H 0.571562 0.219421 0.867736 0.059 Uiso 1 1 calc R . . . .
C19 C 0.7071(3) 0.30931(15) 0.81247(13) 0.0496(5) Uani 1 1 d . . . . .
H19 H 0.729380 0.350741 0.855639 0.060 Uiso 1 1 calc R . . . .

loop_
_atom_site_aniso_label
_atom_site_aniso_U_11
_atom_site_aniso_U_22
_atom_site_aniso_U_33
_atom_site_aniso_U_23
_atom_site_aniso_U_13
_atom_site_aniso_U_12
Cl1 0.0414(3) 0.0495(3) 0.0388(3) -0.0023(2) 0.00700(19) 0.0057(2)
O1 0.0870(13) 0.0805(12) 0.0529(10) 0.0209(9) 0.0285(9) 0.0266(10)
O2 0.0751(12) 0.0611(10) 0.0805(12) 0.0245(9) 0.0181(10) 0.0192(9)
O3 0.1402(19) 0.0646(11) 0.0485(10) -0.0112(8) 0.0206(11) 0.0230(12)
O4 0.0459(11) 0.169(2) 0.126(2) -0.0475(18) 0.0124(11) -0.0266(13)
F1 0.0718(9) 0.0426(7) 0.0693(9) -0.0079(6) -0.0094(7) -0.0092(6)
O5 0.0829(11) 0.0369(7) 0.0416(8) 0.0023(6) 0.0123(7) -0.0139(7)
O6 0.0557(9) 0.0357(7) 0.0482(8) 0.0062(6) 0.0070(7) 0.0156(6)
O7 0.1086(15) 0.0536(10) 0.0678(11) 0.0290(9) 0.0385(11) 0.0246(9)
O8 0.0744(11) 0.0609(10) 0.0436(8) 0.0074(7) 0.0184(8) -0.0118(8)
N1 0.0367(8) 0.0294(7) 0.0319(7) -0.0034(6) 0.0045(6) -0.0024(6)
C1 0.0453(11) 0.0361(10) 0.0465(11) -0.0042(8) -0.0082(9) 0.0069(8)
C2 0.0405(10) 0.0369(10) 0.0352(9) 0.0005(8) 0.0023(8) 0.0055(8)
C3 0.0361(9) 0.0352(9) 0.0302(9) 0.0021(7) 0.0019(7) 0.0060(7)
C4 0.0415(10) 0.0331(9) 0.0334(9) 0.0021(7) 0.0041(7) 0.0017(8)
C5 0.0339(9) 0.0302(8) 0.0297(8) -0.0002(7) 0.0016(7) -0.0020(7)
C6 0.0410(10) 0.0288(8) 0.0331(9) 0.0028(7) 0.0022(7) -0.0003(7)
C7 0.0313(9) 0.0310(9) 0.0318(9) 0.0002(7) 0.0019(7) -0.0045(7)
C8 0.0316(9) 0.0296(8) 0.0334(9) 0.0013(7) 0.0004(7) -0.0010(7)
C9 0.0453(11) 0.0325(9) 0.0405(10) 0.0039(8) 0.0020(8) 0.0004(8)
C10 0.0635(14) 0.0369(11) 0.0654(14) 0.0051(10) -0.0027(11) 0.0171(10)
C11 0.0659(17) 0.0554(15) 0.106(2) -0.0032(14) 0.0158(15) 0.0210(13)
C12 0.0344(9) 0.0309(9) 0.0321(9) -0.0019(7) 0.0036(7) 0.0017(7)
C13 0.0462(11) 0.0446(11) 0.0355(10) 0.0031(8) 0.0056(8) -0.0037(9)
C14 0.0576(13) 0.0587(13) 0.0366(10) -0.0043(9) 0.0145(9) -0.0076(10)
C15 0.0547(13) 0.0481(12) 0.0499(12) -0.0158(10) 0.0184(10) -0.0036(10)
C16 0.0493(12) 0.0333(9) 0.0461(11) -0.0079(8) 0.0111(9) 0.0041(8)
C17 0.0430(11) 0.0456(11) 0.0335(9) 0.0058(8) 0.0046(8) 0.0093(8)
C18 0.0552(13) 0.0621(14) 0.0310(10) -0.0023(9) 0.0062(9) 0.0161(11)
C19 0.0550(13) 0.0528(12) 0.0372(10) -0.0122(9) -0.0064(9) 0.0159(10)

loop_
_atom_type_symbol
_atom_type_description
_atom_type_scat_dispersion_real
_atom_type_scat_dispersion_imag
_atom_type_scat_source
C C 0.0033 0.0016 'International Tables Vol C Tables 4.2.6.8 and 6.1.1.4'
H H 0.0000 0.0000 'International Tables Vol C Tables 4.2.6.8 and 6.1.1.4'
Cl Cl 0.1484 0.1585 'International Tables Vol C Tables 4.2.6.8 and 6.1.1.4'
F F 0.0171 0.0103 'International Tables Vol C Tables 4.2.6.8 and 6.1.1.4'
N N 0.0061 0.0033 'International Tables Vol C Tables 4.2.6.8 and 6.1.1.4'
O O 0.0106 0.0060 'International Tables Vol C Tables 4.2.6.8 and 6.1.1.4'

loop_
_geom_angle_atom_site_label_1
_geom_angle_atom_site_label_2
_geom_angle_atom_site_label_3
_geom_angle
_geom_angle_site_symmetry_1
_geom_angle_site_symmetry_3
_geom_angle_publ_flag
O2 Cl1 O1 109.03(10) . . ?
O3 Cl1 O1 109.07(12) . . ?
O3 Cl1 O2 108.68(12) . . ?
O4 Cl1 O1 109.14(15) . . ?
O4 Cl1 O2 110.89(16) . . ?
O4 Cl1 O3 110.00(15) . . ?
C9 O6 C10 117.01(16) . . ?
C17 O8 H8 109.5 . . ?
C6 N1 C7 122.04(15) . . ?
C6 N1 C16 117.23(15) . . ?
C16 N1 C7 120.73(15) . . ?
F1 C1 C19 118.62(18) . . ?
C2 C1 F1 118.56(19) . . ?
C2 C1 C19 122.8(2) . . ?
C1 C2 H2 120.5 . . ?
C1 C2 C3 119.03(18) . . ?
C3 C2 H2 120.5 . . ?
C2 C3 C4 121.13(16) . . ?
C2 C3 C17 118.73(17) . . ?
C17 C3 C4 120.12(17) . . ?
O5 C4 C3 122.24(17) . . ?
O5 C4 C5 117.98(16) . . ?
C3 C4 C5 119.78(16) . . ?
C6 C5 C4 118.47(16) . . ?
C6 C5 C12 119.01(16) . . ?
C12 C5 C4 122.43(15) . . ?
N1 C6 H6 119.5 . . ?
C5 C6 N1 120.91(16) . . ?
C5 C6 H6 119.5 . . ?
N1 C7 C8 116.75(15) . . ?
N1 C7 C13 117.23(16) . . ?
C13 C7 C8 125.99(16) . . ?
C7 C8 C9 121.14(15) . . ?
C12 C8 C7 120.33(16) . . ?
C12 C8 C9 118.53(16) . . ?
O6 C9 C8 110.75(15) . . ?
O7 C9 O6 123.78(18) . . ?
O7 C9 C8 125.47(18) . . ?
O6 C10 H10A 110.3 . . ?
O6 C10 H10B 110.3 . . ?
O6 C10 C11 107.1(2) . . ?
H10A C10 H10B 108.5 . . ?
C11 C10 H10A 110.3 . . ?
C11 C10 H10B 110.3 . . ?
C10 C11 H11A 109.5 . . ?
C10 C11 H11B 109.5 . . ?
C10 C11 H11C 109.5 . . ?
H11A C11 H11B 109.5 . . ?
H11A C11 H11C 109.5 . . ?
H11B C11 H11C 109.5 . . ?
C5 C12 H12 119.5 . . ?
C8 C12 C5 120.93(16) . . ?
C8 C12 H12 119.5 . . ?
C7 C13 H13 119.3 . . ?
C14 C13 C7 121.35(19) . . ?
C14 C13 H13 119.3 . . ?
C13 C14 H14 120.1 . . ?
C13 C14 C15 119.87(19) . . ?
C15 C14 H14 120.1 . . ?
C14 C15 H15 120.2 . . ?
C16 C15 C14 119.69(19) . . ?
C16 C15 H15 120.2 . . ?
N1 C16 H16 119.4 . . ?
C15 C16 N1 121.10(19) . . ?
C15 C16 H16 119.4 . . ?
O8 C17 C3 122.85(18) . . ?
O8 C17 C18 117.12(18) . . ?
C18 C17 C3 120.02(19) . . ?
C17 C18 H18 119.7 . . ?
C19 C18 C17 120.5(2) . . ?
C19 C18 H18 119.7 . . ?
C1 C19 H19 120.6 . . ?
C18 C19 C1 118.86(19) . . ?
C18 C19 H19 120.6 . . ?

loop_
_geom_bond_atom_site_label_1
_geom_bond_atom_site_label_2
_geom_bond_distance
_geom_bond_site_symmetry_2
_geom_bond_publ_flag
Cl1 O1 1.4236(16) . ?
Cl1 O2 1.4209(17) . ?
Cl1 O3 1.4207(17) . ?
Cl1 O4 1.398(2) . ?
F1 C1 1.362(2) . ?
O5 C4 1.228(2) . ?
O6 C9 1.319(2) . ?
O6 C10 1.455(2) . ?
O7 C9 1.197(2) . ?
O8 H8 0.8200 . ?
O8 C17 1.345(3) . ?
N1 C6 1.379(2) . ?
N1 C7 1.387(2) . ?
N1 C16 1.380(2) . ?
C1 C2 1.361(3) . ?
C1 C19 1.378(3) . ?
C2 H2 0.9300 . ?
C2 C3 1.405(3) . ?
C3 C4 1.464(3) . ?
C3 C17 1.405(2) . ?
C4 C5 1.501(2) . ?
C5 C6 1.352(2) . ?
C5 C12 1.407(2) . ?
C6 H6 0.9300 . ?
C7 C8 1.428(2) . ?
C7 C13 1.402(3) . ?
C8 C9 1.503(2) . ?
C8 C12 1.365(2) . ?
C10 H10A 0.9700 . ?
C10 H10B 0.9700 . ?
C10 C11 1.488(3) . ?
C11 H11A 0.9600 . ?
C11 H11B 0.9600 . ?
C11 H11C 0.9600 . ?
C12 H12 0.9300 . ?
C13 H13 0.9300 . ?
C13 C14 1.360(3) . ?
C14 H14 0.9300 . ?
C14 C15 1.393(3) . ?
C15 H15 0.9300 . ?
C15 C16 1.342(3) . ?
C16 H16 0.9300 . ?
C17 C18 1.392(3) . ?
C18 H18 0.9300 . ?
C18 C19 1.370(3) . ?
C19 H19 0.9300 . ?

loop_
_geom_hbond_atom_site_label_D
_geom_hbond_atom_site_label_H
_geom_hbond_atom_site_label_A
_geom_hbond_distance_DH
_geom_hbond_distance_HA
_geom_hbond_distance_DA
_geom_hbond_angle_DHA
_geom_hbond_site_symmetry_A
_geom_hbond_publ_flag
O8 H8 O5 0.82 1.93 2.639(2) 144.5 . yes
C13 H13 O7 0.93 2.24 2.871(3) 124.8 . yes

loop_
_geom_torsion_atom_site_label_1
_geom_torsion_atom_site_label_2
_geom_torsion_atom_site_label_3
_geom_torsion_atom_site_label_4
_geom_torsion
_geom_torsion_site_symmetry_1
_geom_torsion_site_symmetry_2
_geom_torsion_site_symmetry_3
_geom_torsion_site_symmetry_4
_geom_torsion_publ_flag
F1 C1 C2 C3 178.84(16) . . . . ?
F1 C1 C19 C18 -178.03(18) . . . . ?
O5 C4 C5 C6 -43.3(3) . . . . ?
O5 C4 C5 C12 133.3(2) . . . . ?
O8 C17 C18 C19 179.16(19) . . . . ?
N1 C7 C8 C9 -177.93(15) . . . . ?
N1 C7 C8 C12 1.2(2) . . . . ?
N1 C7 C13 C14 0.5(3) . . . . ?
C1 C2 C3 C4 -179.71(17) . . . . ?
C1 C2 C3 C17 -1.5(3) . . . . ?
C2 C1 C19 C18 1.1(3) . . . . ?
C2 C3 C4 O5 163.01(19) . . . . ?
C2 C3 C4 C5 -17.8(3) . . . . ?
C2 C3 C17 O8 -178.44(18) . . . . ?
C2 C3 C17 C18 2.5(3) . . . . ?
C3 C4 C5 C6 137.51(18) . . . . ?
C3 C4 C5 C12 -46.0(3) . . . . ?
C3 C17 C18 C19 -1.7(3) . . . . ?
C4 C3 C17 O8 -0.2(3) . . . . ?
C4 C3 C17 C18 -179.30(18) . . . . ?
C4 C5 C6 N1 178.74(16) . . . . ?
C4 C5 C12 C8 -177.37(17) . . . . ?
C6 N1 C7 C8 0.0(2) . . . . ?
C6 N1 C7 C13 -178.46(16) . . . . ?
C6 N1 C16 C15 177.71(18) . . . . ?
C6 C5 C12 C8 -0.9(3) . . . . ?
C7 N1 C6 C5 -1.7(3) . . . . ?
C7 N1 C16 C15 -1.8(3) . . . . ?
C7 C8 C9 O6 165.73(16) . . . . ?
C7 C8 C9 O7 -14.7(3) . . . . ?
C7 C8 C12 C5 -0.8(3) . . . . ?
C7 C13 C14 C15 -1.3(3) . . . . ?
C8 C7 C13 C14 -177.77(19) . . . . ?
C9 O6 C10 C11 168.9(2) . . . . ?
C9 C8 C12 C5 178.36(16) . . . . ?
C10 O6 C9 O7 2.6(3) . . . . ?
C10 O6 C9 C8 -177.80(17) . . . . ?
C12 C5 C6 N1 2.1(3) . . . . ?
C12 C8 C9 O6 -13.4(2) . . . . ?
C12 C8 C9 O7 166.2(2) . . . . ?
C13 C7 C8 C9 0.4(3) . . . . ?
C13 C7 C8 C12 179.52(17) . . . . ?
C13 C14 C15 C16 0.6(3) . . . . ?
C14 C15 C16 N1 1.0(3) . . . . ?
C16 N1 C6 C5 178.83(17) . . . . ?
C16 N1 C7 C8 179.47(16) . . . . ?
C16 N1 C7 C13 1.0(2) . . . . ?
C17 C3 C4 O5 -15.2(3) . . . . ?
C17 C3 C4 C5 164.03(17) . . . . ?
C17 C18 C19 C1 0.0(3) . . . . ?
C19 C1 C2 C3 -0.2(3) . . . . ?
